data_7027998
loop_
_publ_author_name
'Meiser, Cordula'
'Freisinger, Eva'
'Lippert, Bernhard'

_publ_section_title
;
 Dimerization of metallated nucleobase pairs via hydrogen-bond formation:
 open metallated base quartets of mixed adenine-N&#x200A;&#x200A;3,
 guanine-N&#x200A;&#x200A;7 complexes of trans-(H3N)2PtII with two
 different guanine--guanine pairing schemes
;
_journal_issue 12
_journal_name_full 'Journal of the Chemical Society, Dalton Transactions'
_journal_page_first 2059
_journal_paper_doi 10.1039/a801507d
_journal_year 1998
_chemical_formula_sum 'C15 H27.1 Cl N12.5 O7.3 Pt'
_chemical_formula_weight 729.93
_chemical_name_systematic
; 
  trans-[a2Pt(TMA)(9-EtGH0.5)](ClO4)(NO3)0.5(H2O)0.8'
;
_space_group_IT_number 14
_symmetry_cell_setting monoclinic
_symmetry_space_group_name_Hall '-P 2ybc'
_symmetry_space_group_name_H-M 'P 1 21/c 1'
_atom_sites_solution_hydrogens geom
_atom_sites_solution_primary patterson
_atom_sites_solution_secondary difmap
_audit_creation_method SHELXL
_cell_angle_alpha 90.00
_cell_angle_beta 98.04(3)
_cell_angle_gamma 90.00
_cell_formula_units_Z 4
_cell_length_a 9.131(2)
_cell_length_b 17.354(3)
_cell_length_c 17.113(3)
_cell_measurement_reflns_used 70210
_cell_measurement_temperature 293(2)
_cell_measurement_theta_max 25.72
_cell_measurement_theta_min 4.80
_cell_volume 2685.1(9)
_computing_cell_refinement 'DENZO, SCALEPACK (Otwinowski, Minor, 1997)'
_computing_data_collection 'KappaCCD (Nonius BV, Netherlands)'
_computing_data_reduction 'DENZO, SCALEPACK (Otwinowski, Minor, 1997)'
_computing_molecular_graphics 'Siemens SHELXTL-PLUS(VMS)'
_computing_publication_material SHELXL-93
_computing_structure_refinement 'SHELXL-93 (Sheldrick, 1993)'
_computing_structure_solution 'SHELXS-86 (Sheldrick, 1990)'
_diffrn_ambient_temperature 293(2)
_diffrn_measurement_device Enraf-Nonius-KappaCCD
_diffrn_measurement_method 'profile fitted'
_diffrn_radiation_monochromator graphite
_diffrn_radiation_source 'fine-focus sealed tube'
_diffrn_radiation_type MoK\a
_diffrn_radiation_wavelength 0.71069
_diffrn_reflns_av_R_equivalents 0.059
_diffrn_reflns_av_sigmaI/netI 0.0985
_diffrn_reflns_limit_h_max 9
_diffrn_reflns_limit_h_min 0
_diffrn_reflns_limit_k_max 20
_diffrn_reflns_limit_k_min 0
_diffrn_reflns_limit_l_max 19
_diffrn_reflns_limit_l_min -20
_diffrn_reflns_number 70210
_diffrn_reflns_theta_max 25.72
_diffrn_reflns_theta_min 4.80
_exptl_absorpt_coefficient_mu 5.385
_exptl_absorpt_correction_type SCALEPACK
_exptl_crystal_colour 'pale yellow'
_exptl_crystal_density_diffrn 1.806
_exptl_crystal_description 'round, facetted'
_exptl_crystal_F_000 1432
_exptl_crystal_size_max 0.43
_exptl_crystal_size_mid 0.33
_exptl_crystal_size_min 0.28
_refine_diff_density_max 0.894
_refine_diff_density_min -0.606
_refine_diff_density_rms 0.096
_refine_ls_extinction_method none
_refine_ls_goodness_of_fit_all 0.920
_refine_ls_goodness_of_fit_obs 1.074
_refine_ls_hydrogen_treatment 'refU except H1 refall'
_refine_ls_matrix_type full
_refine_ls_number_parameters 379
_refine_ls_number_reflns 4594
_refine_ls_number_restraints 10
_refine_ls_restrained_S_all 0.991
_refine_ls_restrained_S_obs 1.083
_refine_ls_R_factor_all 0.1216
_refine_ls_R_factor_obs 0.0407
_refine_ls_shift/esd_max 0.003
_refine_ls_shift/esd_mean 0.000
_refine_ls_structure_factor_coef Fsqd
_refine_ls_weighting_details 'w=1/[\s^2^(Fo^2^)+(0.0514P)^2^+0.0000P] where P=(Fo^2^+2Fc^2^)/3'
_refine_ls_weighting_scheme calc
_refine_ls_wR_factor_all 0.1094
_refine_ls_wR_factor_obs 0.0821
_reflns_number_observed 2360
_reflns_number_total 4603
_reflns_observed_criterion >2sigma(I)
_cod_data_source_file D801507sup1.cif
_cod_data_source_block 2
_cod_depositor_comments
;
The following automatic conversions were performed:

'_refine_ls_weighting_scheme' value 'calc
w=1/[\s^2^(Fo^2^)+(0.0514P)^2^+0.0000P] where P=(Fo^2^+2Fc^2^)/3' was
changed to 'calc'. New tag '_refine_ls_weighting_details' was
created. The value of the new tag was set to
'w=1/[\s^2^(Fo^2^)+(0.0514P)^2^+0.0000P] where P=(Fo^2^+2Fc^2^)/3'.

Automatic conversion script
Id: cif_fix_values 3143 2015-03-26 13:38:13Z robertas 
;
_cod_original_sg_symbol_H-M P2(1)/c
_cod_original_formula_sum 'C15 H27.10 Cl N12.50 O7.30 Pt'
_cod_database_code 7027998

loop_
_symmetry_equiv_pos_as_xyz
'x, y, z'
'-x, y+1/2, -z+1/2'
'-x, -y, -z'
'x, -y-1/2, z-1/2'

loop_
_atom_site_aniso_label
_atom_site_aniso_U_11
_atom_site_aniso_U_22
_atom_site_aniso_U_33
_atom_site_aniso_U_23
_atom_site_aniso_U_13
_atom_site_aniso_U_12
Pt1 0.0834(3) 0.0697(3) 0.0546(2) 0.0017(2) 0.0236(2) -0.0012(2)
N10 0.095(6) 0.101(6) 0.073(5) 0.024(5) 0.019(4) 0.006(5)
N10' 0.094(6) 0.130(8) 0.061(5) 0.007(5) 0.026(4) -0.019(5)
N1 0.061(4) 0.077(5) 0.055(4) -0.005(4) 0.020(4) -0.006(4)
C2 0.067(6) 0.073(7) 0.054(6) 0.002(5) 0.009(5) -0.015(5)
N2 0.113(7) 0.082(6) 0.073(5) 0.009(5) 0.041(5) 0.012(5)
N3 0.064(5) 0.070(6) 0.064(5) 0.002(4) 0.024(4) 0.002(4)
C4 0.067(6) 0.077(7) 0.056(6) 0.000(6) 0.020(4) -0.007(6)
C5 0.068(6) 0.066(6) 0.057(5) -0.003(5) 0.027(4) 0.004(5)
C6 0.063(6) 0.097(8) 0.060(6) -0.001(6) 0.019(5) -0.004(6)
O6 0.091(4) 0.083(5) 0.072(4) 0.007(4) 0.037(4) 0.017(3)
N7 0.091(6) 0.075(5) 0.061(5) 0.003(4) 0.034(4) 0.005(4)
C8 0.083(7) 0.075(7) 0.063(6) 0.004(6) 0.024(5) 0.011(6)
N9 0.091(6) 0.078(6) 0.055(5) -0.004(4) 0.033(4) 0.005(5)
C91 0.110(10) 0.108(11) 0.097(9) -0.016(8) 0.045(7) 0.029(8)
C92 0.117(29) 0.115(33) 0.091(27) -0.019(20) 0.045(21) -0.006(22)
C92A 0.086(17) 0.151(23) 0.103(19) -0.041(17) 0.042(13) -0.019(17)
N1' 0.098(6) 0.079(6) 0.073(6) 0.016(5) 0.018(5) -0.015(5)
C2' 0.113(8) 0.065(7) 0.065(7) -0.013(6) 0.015(6) -0.007(6)
N3' 0.094(6) 0.066(5) 0.053(5) -0.001(4) 0.020(4) -0.001(4)
C4' 0.073(6) 0.059(6) 0.059(5) 0.007(5) 0.008(4) -0.006(5)
C5' 0.062(6) 0.079(8) 0.054(6) 0.019(5) 0.010(4) -0.004(5)
C6' 0.063(6) 0.102(9) 0.059(6) 0.023(6) 0.010(5) -0.013(6)
N6' 0.062(5) 0.132(8) 0.090(7) 0.029(6) 0.009(5) -0.009(5)
C61' 0.108(9) 0.164(11) 0.077(7) 0.024(8) 0.043(7) -0.020(8)
C62' 0.107(9) 0.130(11) 0.130(11) 0.035(9) 0.010(7) -0.045(8)
N7' 0.101(7) 0.099(7) 0.060(5) 0.002(5) 0.025(5) 0.006(5)
C8' 0.114(8) 0.080(8) 0.059(6) -0.012(6) 0.021(6) 0.011(7)
N9' 0.084(5) 0.067(6) 0.047(5) 0.004(4) 0.016(4) -0.002(4)
C9' 0.115(8) 0.068(7) 0.065(6) -0.003(6) 0.016(6) -0.014(6)
Cl1 0.098(2) 0.141(3) 0.094(2) -0.024(3) 0.028(2) -0.005(2)
O11 0.080(9) 0.222(14) 0.301(23) -0.010(13) 0.006(9) 0.080(8)
O12 0.151(10) 0.098(11) 0.236(19) -0.022(9) 0.070(12) -0.035(7)
O13 0.278(19) 0.205(17) 0.116(11) -0.045(11) 0.069(11) 0.011(13)
O14 0.170(11) 0.139(10) 0.148(12) 0.012(8) 0.117(10) 0.014(7)
O1W 0.126(11) 0.086(10) 0.115(11) -0.033(9) -0.007(9) 0.034(9)
O2W 0.137(20) 0.093(18) 0.137(22) -0.042(17) 0.022(17) -0.014(15)

loop_
_atom_site_label
_atom_site_type_symbol
_atom_site_fract_x
_atom_site_fract_y
_atom_site_fract_z
_atom_site_U_iso_or_equiv
_atom_site_thermal_displace_type
_atom_site_occupancy
_atom_site_calc_flag
_atom_site_refinement_flags
_atom_site_disorder_group
Pt1 Pt 0.05995(4) 0.20050(2) 0.15742(2) 0.0679(2) Uani 1 d . .
N10 N 0.2538(8) 0.1683(5) 0.2214(4) 0.089(2) Uani 1 d . .
H10A H 0.3266(12) 0.1975(21) 0.2083(24) 0.100(13) Uiso 1 calc R .
H10B H 0.2719(31) 0.1191(10) 0.2116(25) 0.100(13) Uiso 1 calc R .
H10C H 0.2480(22) 0.1741(30) 0.2726(5) 0.100(13) Uiso 1 calc R .
N10' N -0.1374(8) 0.2316(5) 0.0945(4) 0.094(3) Uani 1 d . .
H10D H -0.2107(9) 0.2085(26) 0.1147(21) 0.100(13) Uiso 1 calc R .
H10E H -0.1395(25) 0.2174(29) 0.0444(8) 0.100(13) Uiso 1 calc R .
H10F H -0.1482(29) 0.2825(6) 0.0970(28) 0.100(13) Uiso 1 calc R .
N1 N 0.0802(7) 0.4307(4) -0.0151(4) 0.063(2) Uani 1 d . .
H1 H 0.0000 0.5000 0.0000 0.039(23) Uiso 1 d S .
C2 C 0.1626(9) 0.4189(6) -0.0764(5) 0.065(2) Uani 1 d . .
N2 N 0.1655(8) 0.4807(5) -0.1241(4) 0.087(2) Uani 1 d . .
H2A H 0.2174(8) 0.4795(5) -0.1623(4) 0.079(22) Uiso 1 calc R .
H2B H 0.1156(8) 0.5213(5) -0.1162(4) 0.079(22) Uiso 1 calc R .
N3 N 0.2405(7) 0.3566(5) -0.0894(4) 0.064(2) Uani 1 d . .
C4 C 0.2286(9) 0.3021(6) -0.0341(5) 0.066(2) Uani 1 d . .
C5 C 0.1458(9) 0.3051(6) 0.0255(5) 0.062(2) Uani 1 d . .
C6 C 0.0673(10) 0.3732(6) 0.0380(5) 0.073(3) Uani 1 d . .
O6 O -0.0116(6) 0.3842(4) 0.0914(3) 0.079(2) Uani 1 d . .
N7 N 0.1625(8) 0.2359(5) 0.0674(4) 0.074(2) Uani 1 d . .
C8 C 0.2546(10) 0.1943(6) 0.0311(5) 0.072(3) Uani 1 d . .
H8 H 0.2868(10) 0.1451(6) 0.0468(5) 0.051(13) Uiso 1 calc R .
N9 N 0.2957(9) 0.2315(5) -0.0309(4) 0.073(2) Uani 1 d . .
C91 C 0.4026(14) 0.2058(8) -0.0836(7) 0.102(4) Uani 1 d . .
C92 C 0.4288(42) 0.1267(21) -0.0850(20) 0.105(10) Uani 0.40 d P 1
H92A H 0.4989(109) 0.1159(23) -0.1205(56) 0.071(19) Uiso 0.40 calc PR 1
H92B H 0.3379(50) 0.1002(22) -0.1025(69) 0.071(19) Uiso 0.40 calc PR 1
H92C H 0.4678(127) 0.1095(22) -0.0329(25) 0.071(19) Uiso 0.40 calc PR 1
C92A C 0.5091(23) 0.1544(18) -0.0445(13) 0.111(8) Uani 0.60 d P 2
H92D H 0.5688(62) 0.1810(23) -0.0023(34) 0.071(19) Uiso 0.60 calc PR 2
H92E H 0.5709(60) 0.1355(38) -0.0813(18) 0.071(19) Uiso 0.60 calc PR 2
H92F H 0.4598(23) 0.1120(31) -0.0235(40) 0.071(19) Uiso 0.60 calc PR 2
N1' N -0.2003(9) 0.0635(5) 0.2880(5) 0.083(2) Uani 1 d . .
C2' C -0.1149(11) 0.0940(6) 0.2418(6) 0.081(3) Uani 1 d . .
H2' H -0.0945(11) 0.0625(6) 0.2007(6) 0.051(13) Uiso 1 calc R .
N3' N -0.0511(8) 0.1640(5) 0.2440(4) 0.070(2) Uani 1 d . .
C4' C -0.0847(9) 0.2065(6) 0.3052(5) 0.064(2) Uani 1 d . .
C5' C -0.1694(9) 0.1792(6) 0.3605(5) 0.065(3) Uani 1 d . .
C6' C -0.2291(9) 0.1053(7) 0.3512(6) 0.074(3) Uani 1 d . .
N6' N -0.3177(8) 0.0715(6) 0.3971(5) 0.095(3) Uani 1 d . .
C61' C -0.3617(11) 0.1076(8) 0.4677(6) 0.113(4) Uani 1 d . .
H61A H -0.3164(60) 0.0807(24) 0.5139(6) 0.144(18) Uiso 1 calc R .
H61B H -0.4674(12) 0.1054(36) 0.4651(20) 0.144(18) Uiso 1 calc R .
H61C H -0.3302(66) 0.1604(13) 0.4705(22) 0.144(18) Uiso 1 calc R .
C62' C -0.3738(12) -0.0088(7) 0.3774(7) 0.123(4) Uani 1 d . .
H62A H -0.4760(22) -0.0121(12) 0.3845(37) 0.144(18) Uiso 1 calc R .
H62B H -0.3172(47) -0.0451(8) 0.4116(26) 0.144(18) Uiso 1 calc R .
H62C H -0.3638(67) -0.0203(15) 0.3235(13) 0.144(18) Uiso 1 calc R .
N7' N -0.1798(9) 0.2386(6) 0.4162(5) 0.085(2) Uani 1 d . .
C8' C -0.1086(12) 0.2954(7) 0.3908(6) 0.083(3) Uani 1 d . .
H8' H -0.1015(12) 0.3434(7) 0.4152(6) 0.051(13) Uiso 1 calc R .
N9' N -0.0455(8) 0.2799(4) 0.3259(4) 0.065(2) Uani 1 d . .
C9' C 0.0297(11) 0.3385(6) 0.2840(5) 0.082(3) Uani 1 d . .
H9'1 H -0.0342(23) 0.3544(21) 0.2375(16) 0.093(17) Uiso 1 calc R .
H9'2 H 0.1190(29) 0.3172(10) 0.2693(26) 0.093(17) Uiso 1 calc R .
H9'3 H 0.0535(50) 0.3821(13) 0.3179(12) 0.093(17) Uiso 1 calc R .
Cl1 Cl 0.5566(4) 0.1963(3) 0.6902(2) 0.1099(10) Uani 1 d . .
O11 O 0.6802(13) 0.1566(9) 0.7083(12) 0.203(9) Uani 0.83(2) d P 1
O12 O 0.5873(15) 0.2767(8) 0.6862(12) 0.158(6) Uani 0.83(2) d P 1
O13 O 0.5292(22) 0.1742(11) 0.6097(10) 0.196(7) Uani 0.83(2) d P 1
O14 O 0.4276(15) 0.1782(6) 0.7224(10) 0.143(6) Uani 0.83(2) d P 1
O11A O 0.6086(69) 0.1651(32) 0.7750(34) 0.127(17) Uiso 0.17(2) d P 2
O12A O 0.5844(80) 0.2556(54) 0.7324(41) 0.127(17) Uiso 0.17(2) d P 2
O13A O 0.4817(79) 0.2166(41) 0.6140(51) 0.127(17) Uiso 0.17(2) d P 2
O14A O 0.4063(72) 0.1899(37) 0.6631(49) 0.127(17) Uiso 0.17(2) d P 2
N20 N 0.0000 0.0000 0.0000 0.073(3) Uiso 1 d SD .
O21 O -0.1120(35) 0.0384(23) 0.0103(28) 0.171(7) Uiso 0.30 d PD .
O22 O -0.1271(31) 0.0085(25) -0.0060(31) 0.171(7) Uiso 0.30 d PD .
O23 O -0.0544(44) -0.0038(22) -0.0711(17) 0.171(7) Uiso 0.30 d PD .
O24 O 0.0519(45) 0.0323(23) -0.0623(21) 0.171(7) Uiso 0.30 d PD .
O25 O 0.0703(38) 0.0653(19) -0.0149(23) 0.171(7) Uiso 0.30 d PD .
O1W O -0.2762(15) 0.0087(8) -0.2094(8) 0.111(5) Uani 0.50 d P .
O2W O 0.3690(27) 0.0386(14) 0.8076(16) 0.122(9) Uani 0.30 d P .

loop_
_atom_type_symbol
_atom_type_description
_atom_type_scat_dispersion_real
_atom_type_scat_dispersion_imag
_atom_type_scat_source
C C 0.0033 0.0016 'International Tables Vol C Tables 4.2.6.8 and 6.1.1.4'
H H 0.0000 0.0000 'International Tables Vol C Tables 4.2.6.8 and 6.1.1.4'
N N 0.0061 0.0033 'International Tables Vol C Tables 4.2.6.8 and 6.1.1.4'
O O 0.0106 0.0060 'International Tables Vol C Tables 4.2.6.8 and 6.1.1.4'
Cl Cl 0.1484 0.1585 'International Tables Vol C Tables 4.2.6.8 and 6.1.1.4'
Pt Pt -1.7033 8.3905 'International Tables Vol C Tables 4.2.6.8 and 6.1.1.4'

loop_
_geom_angle_atom_site_label_1
_geom_angle_atom_site_label_2
_geom_angle_atom_site_label_3
_geom_angle
_geom_angle_site_symmetry_1
_geom_angle_site_symmetry_3
N7 Pt1 N3' 177.4(3) . .
N7 Pt1 N10 91.9(3) . .
N3' Pt1 N10 90.4(3) . .
N7 Pt1 N10' 89.2(3) . .
N3' Pt1 N10' 88.4(3) . .
N10 Pt1 N10' 178.8(3) . .
Pt1 N10 H10A 109.5(2) . .
Pt1 N10 H10B 109.5(2) . .
H10A N10 H10B 109.5 . .
Pt1 N10 H10C 109.5(2) . .
H10A N10 H10C 109.5 . .
H10B N10 H10C 109.5 . .
Pt1 N10' H10D 109.5(2) . .
Pt1 N10' H10E 109.5(2) . .
H10D N10' H10E 109.5 . .
Pt1 N10' H10F 109.5(3) . .
H10D N10' H10F 109.5 . .
H10E N10' H10F 109.5 . .
C6 N1 C2 120.1(8) . .
C6 N1 H1 113.2(6) . .
C2 N1 H1 126.7(7) . .
N3 C2 N2 119.3(8) . .
N3 C2 N1 127.2(8) . .
N2 C2 N1 113.4(9) . .
C2 N2 H2A 120.0(5) . .
C2 N2 H2B 120.0(5) . .
H2A N2 H2B 120.0 . .
C2 N3 C4 110.8(7) . .
N3 C4 C5 127.4(10) . .
N3 C4 N9 125.1(8) . .
C5 C4 N9 107.4(8) . .
C4 C5 N7 108.7(8) . .
C4 C5 C6 119.6(9) . .
N7 C5 C6 131.5(8) . .
O6 C6 N1 119.0(9) . .
O6 C6 C5 126.3(9) . .
N1 C6 C5 114.7(8) . .
C8 N7 C5 105.0(7) . .
C8 N7 Pt1 125.9(7) . .
C5 N7 Pt1 128.9(5) . .
N7 C8 N9 112.0(9) . .
N7 C8 H8 124.0(5) . .
N9 C8 H8 124.0(6) . .
C8 N9 C4 106.8(8) . .
C8 N9 C91 128.1(9) . .
C4 N9 C91 124.9(8) . .
C92 C91 N9 115.7(16) . .
C92A C91 N9 111.6(12) . .
C91 C92 H92A 109.5(14) . .
C91 C92 H92B 109.5(18) . .
H92A C92 H92B 109.5 . .
C91 C92 H92C 109.5(17) . .
H92A C92 H92C 109.5 . .
H92B C92 H92C 109.5 . .
C91 C92A H92D 109.5(13) . .
C91 C92A H92E 109.5(10) . .
H92D C92A H92E 109.5 . .
C91 C92A H92F 109.5(12) . .
H92D C92A H92F 109.5 . .
H92E C92A H92F 109.5 . .
C2' N1' C6' 117.8(8) . .
N1' C2' N3' 130.2(9) . .
N1' C2' H2' 114.9(6) . .
N3' C2' H2' 114.9(5) . .
C2' N3' C4' 111.7(8) . .
C2' N3' Pt1 121.7(7) . .
C4' N3' Pt1 126.3(7) . .
N3' C4' N9' 129.4(8) . .
N3' C4' C5' 123.5(9) . .
N9' C4' C5' 107.1(8) . .
C4' C5' C6' 118.8(9) . .
C4' C5' N7' 107.9(8) . .
C6' C5' N7' 133.2(9) . .
N6' C6' N1' 115.6(10) . .
N6' C6' C5' 126.5(10) . .
N1' C6' C5' 117.8(8) . .
C6' N6' C61' 123.6(10) . .
C6' N6' C62' 119.3(10) . .
C61' N6' C62' 117.2(9) . .
N6' C61' H61A 109.5(6) . .
N6' C61' H61B 109.5(5) . .
H61A C61' H61B 109.5 . .
N6' C61' H61C 109.5(6) . .
H61A C61' H61C 109.5 . .
H61B C61' H61C 109.5 . .
N6' C62' H62A 109.5(5) . .
N6' C62' H62B 109.5(6) . .
H62A C62' H62B 109.5 . .
N6' C62' H62C 109.5(6) . .
H62A C62' H62C 109.5 . .
H62B C62' H62C 109.5 . .
C8' N7' C5' 104.1(8) . .
N7' C8' N9' 114.8(10) . .
N7' C8' H8' 122.6(6) . .
N9' C8' H8' 122.6(6) . .
C8' N9' C4' 106.0(8) . .
C8' N9' C9' 123.1(9) . .
C4' N9' C9' 130.3(7) . .
N9' C9' H9'1 109.5(5) . .
N9' C9' H9'2 109.5(5) . .
H9'1 C9' H9'2 109.5 . .
N9' C9' H9'3 109.5(5) . .
H9'1 C9' H9'3 109.5 . .
H9'2 C9' H9'3 109.5 . .
O12A Cl1 O14A 111.5(42) . .
O11 Cl1 O14 121.7(10) . .
O11 Cl1 O13 96.6(13) . .
O14 Cl1 O13 106.1(11) . .
O12A Cl1 O13A 110.7(41) . .
O14A Cl1 O13A 52.5(40) . .
O11 Cl1 O12 110.7(9) . .
O14 Cl1 O12 114.8(7) . .
O13 Cl1 O12 103.2(11) . .
O12A Cl1 O11A 74.9(38) . .
O14A Cl1 O11A 116.2(40) . .
O13A Cl1 O11A 168.3(37) . .
Cl1 O11A O12A 44.7(29) . .
Cl1 O12A O11A 60.4(43) . .
O14A O13A Cl1 62.2(47) . .
O13A O14A Cl1 65.3(51) . .
O22 N20 O22 180.000(2) 3 .
O22 N20 O23 109.6(25) 3 .
O22 N20 O23 70.4(25) . .
O22 N20 O23 70.4(25) 3 3
O22 N20 O23 109.6(25) . 3
O23 N20 O23 180.000(4) . 3
O22 N20 O21 28.2(29) 3 3
O22 N20 O21 151.8(29) . 3
O23 N20 O21 93.2(27) . 3
O23 N20 O21 86.8(27) 3 3
O22 N20 O21 151.8(29) 3 .
O22 N20 O21 28.2(29) . .
O23 N20 O21 86.8(27) . .
O23 N20 O21 93.2(27) 3 .
O21 N20 O21 180.000(5) 3 .
O22 N20 O25 68.1(24) 3 .
O22 N20 O25 111.9(24) . .
O23 N20 O25 89.8(22) . .
O23 N20 O25 90.2(22) 3 .
O21 N20 O25 90.1(25) 3 .
O21 N20 O25 89.9(25) . .
O22 N20 O25 111.9(24) 3 3
O22 N20 O25 68.1(24) . 3
O23 N20 O25 90.2(22) . 3
O23 N20 O25 89.8(22) 3 3
O21 N20 O25 89.9(25) 3 3
O21 N20 O25 90.1(25) . 3
O25 N20 O25 180.000(4) . 3
O22 N20 O24 70.4(28) 3 .
O22 N20 O24 109.6(28) . .
O23 N20 O24 52.3(17) . .
O23 N20 O24 127.7(17) 3 .
O21 N20 O24 74.1(27) 3 .
O21 N20 O24 105.9(27) . .
O25 N20 O24 43.1(19) . .
O25 N20 O24 136.9(19) 3 .
O22 N20 O24 109.6(28) 3 3
O22 N20 O24 70.4(28) . 3
O23 N20 O24 127.7(17) . 3
O23 N20 O24 52.3(17) 3 3
O21 N20 O24 105.9(27) 3 3
O21 N20 O24 74.1(27) . 3
O25 N20 O24 136.9(19) . 3
O25 N20 O24 43.1(19) 3 3
O24 N20 O24 180.000(5) . 3
O22 O21 N20 67.1(41) . .
O22 O21 O24 67.9(76) . 3
N20 O21 O24 55.7(18) . 3
O22 O21 O23 47.7(67) . .
N20 O21 O23 46.5(16) . .
O24 O21 O23 90.2(22) 3 .
O22 O21 O23 95.7(65) . 3
N20 O21 O23 43.3(16) . 3
O24 O21 O23 38.7(17) 3 3
O23 O21 O23 89.8(18) . 3
O21 O22 N20 84.7(49) . .
O21 O22 O23 113.9(85) . .
N20 O22 O23 57.8(19) . .
O21 O22 O25 128.4(87) . 3
N20 O22 O25 62.2(20) . 3
O23 O22 O25 82.1(27) . 3
O21 O22 O24 89.8(83) . 3
N20 O22 O24 60.8(21) . 3
O23 O22 O24 110.1(30) . 3
O25 O22 O24 40.3(23) 3 3
O24 O23 N20 68.2(21) . .
O24 O23 O22 107.4(34) . .
N20 O23 O22 51.8(17) . .
O24 O23 O21 90.5(28) . .
N20 O23 O21 46.7(17) . .
O22 O23 O21 18.5(26) . .
O24 O23 O21 58.8(25) . 3
N20 O23 O21 43.5(16) . 3
O22 O23 O21 92.7(28) . 3
O21 O23 O21 90.2(18) . 3
O25 O24 O23 117.9(40) . .
O25 O24 N20 68.3(24) . .
O23 O24 N20 59.4(19) . .
O25 O24 O22 67.4(31) . 3
O23 O24 O22 97.7(31) . 3
N20 O24 O22 48.7(17) . 3
O25 O24 O21 89.0(36) . 3
O23 O24 O21 82.5(29) . 3
N20 O24 O21 50.2(17) . 3
O22 O24 O21 22.3(25) 3 3
O24 O25 N20 68.6(24) . .
O24 O25 O22 72.2(34) . 3
N20 O25 O22 49.7(16) . 3

loop_
_geom_bond_atom_site_label_1
_geom_bond_atom_site_label_2
_geom_bond_distance
_geom_bond_site_symmetry_2
Pt1 N7 2.008(7) .
Pt1 N3' 2.010(7) .
Pt1 N10 2.025(7) .
Pt1 N10' 2.038(8) .
N10 H10A 0.89 .
N10 H10B 0.89 .
N10 H10C 0.89 .
N10' H10D 0.89 .
N10' H10E 0.89 .
N10' H10F 0.89 .
N1 C6 1.366(10) .
N1 C2 1.390(10) .
N1 H1 1.450(7) .
C2 N3 1.330(10) .
C2 N2 1.349(10) .
N2 H2A 0.86 .
N2 H2B 0.86 .
N3 C4 1.353(10) .
C4 C5 1.354(11) .
C4 N9 1.367(11) .
C5 N7 1.395(11) .
C5 C6 1.415(12) .
C6 O6 1.254(9) .
N7 C8 1.327(10) .
C8 N9 1.339(11) .
C8 H8 0.93 .
N9 C91 1.487(12) .
C91 C92 1.39(3) .
C91 C92A 1.42(3) .
C92 H92A 0.96 .
C92 H92B 0.96 .
C92 H92C 0.96 .
C92A H92D 0.96 .
C92A H92E 0.96 .
C92A H92F 0.96 .
N1' C2' 1.299(11) .
N1' C6' 1.358(11) .
C2' N3' 1.346(11) .
C2' H2' 0.93 .
N3' C4' 1.351(11) .
C4' N9' 1.357(10) .
C4' C5' 1.387(11) .
C5' C6' 1.394(12) .
C5' N7' 1.416(12) .
C6' N6' 1.339(10) .
N6' C61' 1.467(12) .
N6' C62' 1.505(13) .
C61' H61A 0.96 .
C61' H61B 0.96 .
C61' H61C 0.96 .
C62' H62A 0.96 .
C62' H62B 0.96 .
C62' H62C 0.96 .
N7' C8' 1.291(12) .
C8' N9' 1.347(12) .
C8' H8' 0.93 .
N9' C9' 1.469(11) .
C9' H9'1 0.96 .
C9' H9'2 0.96 .
C9' H9'3 0.96 .
Cl1 O12A 1.26(9) .
Cl1 O11 1.322(10) .
Cl1 O14A 1.39(6) .
Cl1 O14 1.404(10) .
Cl1 O13 1.418(15) .
Cl1 O13A 1.43(8) .
Cl1 O12 1.426(13) .
Cl1 O11A 1.56(6) .
O11A O12A 1.73(10) .
O13A O14A 1.25(10) .
N20 O22 1.16(3) 3
N20 O22 1.16(3) .
N20 O23 1.25(3) .
N20 O23 1.25(3) 3
N20 O21 1.25(3) 3
N20 O21 1.25(3) .
N20 O25 1.35(3) .
N20 O25 1.35(3) 3
N20 O24 1.35(3) .
N20 O24 1.35(3) 3
O21 O22 0.60(6) .
O21 O24 1.57(5) 3
O21 O23 1.72(5) .
O21 O23 1.82(5) 3
O22 O23 1.39(5) .
O22 O25 1.41(5) 3
O22 O24 1.45(5) 3
O23 O24 1.15(4) .
O23 O21 1.82(5) 3
O24 O25 0.99(4) .
O24 O22 1.45(5) 3
O24 O21 1.57(5) 3
O25 O22 1.41(5) 3

loop_
_geom_torsion_atom_site_label_1
_geom_torsion_atom_site_label_2
_geom_torsion_atom_site_label_3
_geom_torsion_atom_site_label_4
_geom_torsion
_geom_torsion_site_symmetry_1
_geom_torsion_site_symmetry_4
C6 N1 C2 N3 -3.2(13) . .
C6 N1 C2 N2 -179.9(7) . .
N2 C2 N3 C4 177.6(7) . .
N1 C2 N3 C4 1.0(12) . .
C2 N3 C4 C5 2.9(13) . .
C2 N3 C4 N9 -179.9(8) . .
N3 C4 C5 N7 178.4(8) . .
N9 C4 C5 N7 0.7(10) . .
N3 C4 C5 C6 -4.5(14) . .
N9 C4 C5 C6 177.9(8) . .
C2 N1 C6 O6 -177.6(7) . .
C2 N1 C6 C5 1.5(12) . .
C4 C5 C6 O6 -179.1(8) . .
N7 C5 C6 O6 -2.7(17) . .
C4 C5 C6 N1 1.9(13) . .
N7 C5 C6 N1 178.3(8) . .
C4 C5 N7 C8 0.0(10) . .
C6 C5 N7 C8 -176.7(10) . .
C4 C5 N7 Pt1 -175.4(6) . .
C6 C5 N7 Pt1 7.9(15) . .
N3' Pt1 N7 C8 -98.1(69) . .
N10 Pt1 N7 C8 53.7(8) . .
N10' Pt1 N7 C8 -126.0(8) . .
N3' Pt1 N7 C5 76.4(71) . .
N10 Pt1 N7 C5 -131.8(8) . .
N10' Pt1 N7 C5 48.5(8) . .
C5 N7 C8 N9 -0.8(10) . .
Pt1 N7 C8 N9 174.8(6) . .
N7 C8 N9 C4 1.2(11) . .
N7 C8 N9 C91 176.7(9) . .
N3 C4 N9 C8 -178.9(8) . .
C5 C4 N9 C8 -1.2(10) . .
N3 C4 N9 C91 5.5(15) . .
C5 C4 N9 C91 -176.8(9) . .
C8 N9 C91 C92 21.3(27) . .
C4 N9 C91 C92 -164.0(21) . .
C8 N9 C91 C92A -26.7(21) . .
C4 N9 C91 C92A 148.0(16) . .
C6' N1' C2' N3' -2.8(16) . .
N1' C2' N3' C4' 0.3(15) . .
N1' C2' N3' Pt1 -173.4(8) . .
N7 Pt1 N3' C2' 54.8(72) . .
N10 Pt1 N3' C2' -97.0(7) . .
N10' Pt1 N3' C2' 82.7(8) . .
N7 Pt1 N3' C4' -118.0(68) . .
N10 Pt1 N3' C4' 90.2(7) . .
N10' Pt1 N3' C4' -90.1(7) . .
C2' N3' C4' N9' -178.1(9) . .
Pt1 N3' C4' N9' -4.7(14) . .
C2' N3' C4' C5' 2.7(13) . .
Pt1 N3' C4' C5' 176.0(6) . .
N3' C4' C5' C6' -3.0(13) . .
N9' C4' C5' C6' 177.6(8) . .
N3' C4' C5' N7' 179.1(8) . .
N9' C4' C5' N7' -0.3(10) . .
C2' N1' C6' N6' -180.0(8) . .
C2' N1' C6' C5' 2.3(14) . .
C4' C5' C6' N6' -177.1(8) . .
N7' C5' C6' N6' 0.2(17) . .
C4' C5' C6' N1' 0.3(13) . .
N7' C5' C6' N1' 177.6(9) . .
N1' C6' N6' C61' -179.8(9) . .
C5' C6' N6' C61' -2.3(15) . .
N1' C6' N6' C62' 1.7(13) . .
C5' C6' N6' C62' 179.2(9) . .
C4' C5' N7' C8' 1.9(10) . .
C6' C5' N7' C8' -175.6(10) . .
C5' N7' C8' N9' -2.9(12) . .
N7' C8' N9' C4' 2.8(12) . .
N7' C8' N9' C9' 174.8(8) . .
N3' C4' N9' C8' 179.3(9) . .
C5' C4' N9' C8' -1.3(10) . .
N3' C4' N9' C9' 8.1(16) . .
C5' C4' N9' C9' -172.5(8) . .
O12A Cl1 O11A O12A 0.00(4) . .
O11 Cl1 O11A O12A 114.3(38) . .
O14A Cl1 O11A O12A -106.9(46) . .
O14 Cl1 O11A O12A -98.9(34) . .
O13 Cl1 O11A O12A 165.8(47) . .
O13A Cl1 O11A O12A -120.1(203) . .
O12 Cl1 O11A O12A 12.0(38) . .
O11 Cl1 O12A O11A -51.6(25) . .
O14A Cl1 O12A O11A 112.6(43) . .
O14 Cl1 O12A O11A 71.9(25) . .
O13 Cl1 O12A O11A -166.6(45) . .
O13A Cl1 O12A O11A 169.2(43) . .
O12 Cl1 O12A O11A -161.2(60) . .
O11A Cl1 O12A O11A 0.00(3) . .
Cl1 O11A O12A Cl1 0.00(4) . .
O12A Cl1 O13A O14A -101.8(53) . .
O11 Cl1 O13A O14A 133.5(42) . .
O14A Cl1 O13A O14A 0.00(2) . .
O14 Cl1 O13A O14A -5.4(45) . .
O13 Cl1 O13A O14A 105.1(66) . .
O12 Cl1 O13A O14A -119.6(46) . .
O11A Cl1 O13A O14A 15.0(225) . .
Cl1 O13A O14A Cl1 0.00(2) . .
O12A Cl1 O14A O13A 100.2(54) . .
O11 Cl1 O14A O13A -106.8(58) . .
O14 Cl1 O14A O13A 172.1(66) . .
O13 Cl1 O14A O13A -37.1(41) . .
O13A Cl1 O14A O13A 0.00(2) . .
O12 Cl1 O14A O13A 61.4(48) . .
O11A Cl1 O14A O13A -176.7(48) . .
O22 N20 O21 O22 180.00(4) 3 .
O22 N20 O21 O22 0.0 . .
O23 N20 O21 O22 52.6(89) . .
O23 N20 O21 O22 -127.4(89) 3 .
O21 N20 O21 O22 -149.9(1000) 3 .
O25 N20 O21 O22 142.4(91) . .
O25 N20 O21 O22 -37.6(91) 3 .
O24 N20 O21 O22 101.9(87) . .
O24 N20 O21 O22 -78.1(87) 3 .
O22 N20 O21 O24 -101.9(87) 3 3
O22 N20 O21 O24 78.1(87) . 3
O23 N20 O21 O24 130.7(20) . 3
O23 N20 O21 O24 -49.3(20) 3 3
O21 N20 O21 O24 -71.8(1000) 3 3
O25 N20 O21 O24 -139.5(21) . 3
O25 N20 O21 O24 40.5(21) 3 3
O24 N20 O21 O24 180.000(5) . 3
O24 N20 O21 O24 0.000(1) 3 3
O22 N20 O21 O23 127.4(88) 3 .
O22 N20 O21 O23 -52.6(89) . .
O23 N20 O21 O23 0.000(2) . .
O23 N20 O21 O23 180.000(3) 3 .
O21 N20 O21 O23 157.5(1000) 3 .
O25 N20 O21 O23 89.8(22) . .
O25 N20 O21 O23 -90.2(22) 3 .
O24 N20 O21 O23 49.3(20) . .
O24 N20 O21 O23 -130.7(20) 3 .
O22 N20 O21 O23 -52.6(88) 3 3
O22 N20 O21 O23 127.4(89) . 3
O23 N20 O21 O23 180.000(3) . 3
O23 N20 O21 O23 0.000(2) 3 3
O21 N20 O21 O23 -22.5(1000) 3 3
O25 N20 O21 O23 -90.2(22) . 3
O25 N20 O21 O23 89.8(22) 3 3
O24 N20 O21 O23 -130.7(20) . 3
O24 N20 O21 O23 49.3(20) 3 3
N20 O21 O22 N20 0.0 . .
O24 O21 O22 N20 -60.7(18) 3 .
O23 O21 O22 N20 51.3(38) . .
O23 O21 O22 N20 -33.2(35) 3 .
N20 O21 O22 O23 -51.3(38) . .
O24 O21 O22 O23 -112.0(49) 3 .
O23 O21 O22 O23 0.0 . .
O23 O21 O22 O23 -84.5(63) 3 .
N20 O21 O22 O25 47.9(63) . 3
O24 O21 O22 O25 -12.8(65) 3 3
O23 O21 O22 O25 99.2(68) . 3
O23 O21 O22 O25 14.7(94) 3 3
N20 O21 O22 O24 60.7(18) . 3
O24 O21 O22 O24 0.0 3 3
O23 O21 O22 O24 112.0(49) . 3
O23 O21 O22 O24 27.5(34) 3 3
O22 N20 O22 O21 109.9(126) 3 .
O23 N20 O22 O21 -122.6(95) . .
O23 N20 O22 O21 57.4(95) 3 .
O21 N20 O22 O21 180.00(4) 3 .
O21 N20 O22 O21 0.0 . .
O25 N20 O22 O21 -41.1(98) . .
O25 N20 O22 O21 138.9(98) 3 .
O24 N20 O22 O21 -87.2(89) . .
O24 N20 O22 O21 92.8(89) 3 .
O22 N20 O22 O23 -127.5(92) 3 .
O23 N20 O22 O23 0.000(2) . .
O23 N20 O22 O23 180.000(2) 3 .
O21 N20 O22 O23 -57.4(96) 3 .
O21 N20 O22 O23 122.6(95) . .
O25 N20 O22 O23 81.5(27) . .
O25 N20 O22 O23 -98.5(27) 3 .
O24 N20 O22 O23 35.3(30) . .
O24 N20 O22 O23 -144.7(30) 3 .
O22 N20 O22 O25 -29.0(110) 3 3
O23 N20 O22 O25 98.5(27) . 3
O23 N20 O22 O25 -81.5(27) 3 3
O21 N20 O22 O25 41.1(98) 3 3
O21 N20 O22 O25 -138.9(98) . 3
O25 N20 O22 O25 180.000(4) . 3
O25 N20 O22 O25 0.0 3 3
O24 N20 O22 O25 133.9(23) . 3
O24 N20 O22 O25 -46.1(23) 3 3
O22 N20 O22 O24 17.1(142) 3 3
O23 N20 O22 O24 144.7(30) . 3
O23 N20 O22 O24 -35.3(30) 3 3
O21 N20 O22 O24 87.2(89) 3 3
O21 N20 O22 O24 -92.8(89) . 3
O25 N20 O22 O24 -133.9(23) . 3
O25 N20 O22 O24 46.1(23) 3 3
O24 N20 O22 O24 180.000(6) . 3
O24 N20 O22 O24 0.000(2) 3 3
O22 N20 O23 O24 -43.5(41) 3 .
O22 N20 O23 O24 136.5(41) . .
O23 N20 O23 O24 164.6(702) 3 .
O21 N20 O23 O24 -67.1(30) 3 .
O21 N20 O23 O24 112.9(30) . .
O25 N20 O23 O24 23.0(33) . .
O25 N20 O23 O24 -157.0(33) 3 .
O24 N20 O23 O24 0.000(1) . .
O24 N20 O23 O24 180.000(9) 3 .
O22 N20 O23 O22 180.000(3) 3 .
O22 N20 O23 O22 0.0 . .
O23 N20 O23 O22 28.2(624) 3 .
O21 N20 O23 O22 156.5(37) 3 .
O21 N20 O23 O22 -23.5(37) . .
O25 N20 O23 O22 -113.5(25) . .
O25 N20 O23 O22 66.5(25) 3 .
O24 N20 O23 O22 -136.5(41) . .
O24 N20 O23 O22 43.5(41) 3 .
O22 N20 O23 O21 -156.5(37) 3 .
O22 N20 O23 O21 23.5(37) . .
O23 N20 O23 O21 51.7(651) 3 .
O21 N20 O23 O21 180.000(6) 3 .
O21 N20 O23 O21 0.0 . .
O25 N20 O23 O21 -89.9(25) . .
O25 N20 O23 O21 90.1(25) 3 .
O24 N20 O23 O21 -112.9(30) . .
O24 N20 O23 O21 67.1(30) 3 .
O22 N20 O23 O21 23.5(37) 3 3
O22 N20 O23 O21 -156.5(37) . 3
O23 N20 O23 O21 -128.3(636) 3 3
O21 N20 O23 O21 0.0 3 3
O21 N20 O23 O21 180.000(6) . 3
O25 N20 O23 O21 90.1(25) . 3
O25 N20 O23 O21 -89.9(25) 3 3
O24 N20 O23 O21 67.1(30) . 3
O24 N20 O23 O21 -112.9(30) 3 3
O21 O22 O23 O24 24.5(93) . .
N20 O22 O23 O24 -42.1(34) . .
O25 O22 O23 O24 -104.2(41) 3 .
O24 O22 O23 O24 -74.7(50) 3 .
O21 O22 O23 N20 66.6(75) . .
N20 O22 O23 N20 0.0 . .
O25 O22 O23 N20 -62.1(21) 3 .
O24 O22 O23 N20 -32.5(23) 3 .
O21 O22 O23 O21 0.000(1) . .
N20 O22 O23 O21 -66.6(75) . .
O25 O22 O23 O21 -128.6(88) 3 .
O24 O22 O23 O21 -99.1(81) 3 .
O21 O22 O23 O21 82.5(86) . 3
N20 O22 O23 O21 16.0(23) . 3
O25 O22 O23 O21 -46.1(27) 3 3
O24 O22 O23 O21 -16.6(38) 3 3
O22 O21 O23 O24 -156.7(88) . .
N20 O21 O23 O24 -58.8(25) . .
O24 O21 O23 O24 -97.5(29) 3 .
O23 O21 O23 O24 -58.8(25) 3 .
O22 O21 O23 N20 -97.9(88) . .
N20 O21 O23 N20 0.0 . .
O24 O21 O23 N20 -38.7(17) 3 .
O23 O21 O23 N20 0.000(2) 3 .
O22 O21 O23 O22 0.0 . .
N20 O21 O23 O22 97.9(88) . .
O24 O21 O23 O22 59.2(80) 3 .
O23 O21 O23 O22 97.9(88) 3 .
O22 O21 O23 O21 -97.9(88) . 3
N20 O21 O23 O21 0.000(3) . 3
O24 O21 O23 O21 -38.7(17) 3 3
O23 O21 O23 O21 0.000(3) 3 3
N20 O23 O24 O25 -37.0(47) . .
O22 O23 O24 O25 -2.5(68) . .
O21 O23 O24 O25 5.1(54) . .
O21 O23 O24 O25 -84.8(49) 3 .
N20 O23 O24 N20 0.0 . .
O22 O23 O24 N20 34.6(27) . .
O21 O23 O24 N20 42.1(17) . .
O21 O23 O24 N20 -47.8(18) 3 .
N20 O23 O24 O22 31.5(23) . 3
O22 O23 O24 O22 66.0(44) . 3
O21 O23 O24 O22 73.6(32) . 3
O21 O23 O24 O22 -16.3(26) 3 3
N20 O23 O24 O21 47.8(18) . 3
O22 O23 O24 O21 82.4(38) . 3
O21 O23 O24 O21 89.9(21) . 3
O21 O23 O24 O21 0.0 3 3
O22 N20 O24 O25 -78.4(34) 3 .
O22 N20 O24 O25 101.6(34) . .
O23 N20 O24 O25 145.1(51) . .
O23 N20 O24 O25 -34.9(51) 3 .
O21 N20 O24 O25 -107.9(40) 3 .
O21 N20 O24 O25 72.1(40) . .
O25 N20 O24 O25 0.000(2) . .
O25 N20 O24 O25 180.000(8) 3 .
O24 N20 O24 O25 40.1(253) 3 .
O22 N20 O24 O23 136.5(39) 3 .
O22 N20 O24 O23 -43.5(39) . .
O23 N20 O24 O23 0.0 . .
O23 N20 O24 O23 180.000(7) 3 .
O21 N20 O24 O23 107.1(32) 3 .
O21 N20 O24 O23 -72.9(32) . .
O25 N20 O24 O23 -145.1(51) . .
O25 N20 O24 O23 34.9(51) 3 .
O24 N20 O24 O23 -105.0(243) 3 .
O22 N20 O24 O22 0.0 3 3
O22 N20 O24 O22 180.000(6) . 3
O23 N20 O24 O22 -136.5(39) . 3
O23 N20 O24 O22 43.5(39) 3 3
O21 N20 O24 O22 -29.4(31) 3 3
O21 N20 O24 O22 150.6(31) . 3
O25 N20 O24 O22 78.4(34) . 3
O25 N20 O24 O22 -101.6(34) 3 3
O24 N20 O24 O22 118.5(233) 3 3
O22 N20 O24 O21 29.4(31) 3 3
O22 N20 O24 O21 -150.6(31) . 3
O23 N20 O24 O21 -107.1(32) . 3
O23 N20 O24 O21 72.9(32) 3 3
O21 N20 O24 O21 0.0 3 3
O21 N20 O24 O21 180.000(5) . 3
O25 N20 O24 O21 107.9(40) . 3
O25 N20 O24 O21 -72.1(40) 3 3
O24 N20 O24 O21 147.9(238) 3 3
O23 O24 O25 N20 33.9(42) . .
N20 O24 O25 N20 0.0 . .
O22 O24 O25 N20 -52.9(17) 3 .
O21 O24 O25 N20 -47.0(17) 3 .
O23 O24 O25 O22 86.8(48) . 3
N20 O24 O25 O22 52.9(17) . 3
O22 O24 O25 O22 0.0 3 3
O21 O24 O25 O22 5.9(26) 3 3
O22 N20 O25 O24 84.4(38) 3 .
O22 N20 O25 O24 -95.6(38) . .
O23 N20 O25 O24 -26.9(38) . .
O23 N20 O25 O24 153.1(38) 3 .
O21 N20 O25 O24 66.3(40) 3 .
O21 N20 O25 O24 -113.7(40) . .
O25 N20 O25 O24 -157.2(695) 3 .
O24 N20 O25 O24 0.0 . .
O24 N20 O25 O24 180.000(3) 3 .
O22 N20 O25 O22 0.0 3 3
O22 N20 O25 O22 180.000(3) . 3
O23 N20 O25 O22 -111.3(28) . 3
O23 N20 O25 O22 68.7(28) 3 3
O21 N20 O25 O22 -18.1(42) 3 3
O21 N20 O25 O22 161.9(41) . 3
O25 N20 O25 O22 118.4(674) 3 3
O24 N20 O25 O22 -84.4(38) . 3
O24 N20 O25 O22 95.6(38) 3 3
